data_4122152
loop_
_publ_author_name
'Wang, Xiao-Na'
'Krenske, Elizabeth H.'
'Johnston, Ryne C.'
'Houk, K. N.'
'Hsung, Richard P.'

_publ_section_title
;
 Torquoselective ring opening of fused cyclobutenamides: evidence for a
 cis,trans-cyclooctadienone intermediate.
;
_journal_issue 28
_journal_name_full 'Journal of the American Chemical Society'
_journal_page_first 9802
_journal_page_last 9805
_journal_paper_doi 10.1021/ja502252t
_journal_volume 136
_journal_year 2014
_chemical_formula_moiety 'C22 H22 N2 O5 S'
_chemical_formula_sum 'C22 H22 N2 O5 S'
_chemical_formula_weight 426.48
_chemical_name_common 13158z
_chemical_name_systematic
; 
 ? 
;
_space_group_IT_number 14
_symmetry_cell_setting monoclinic
_symmetry_space_group_name_Hall '-P 2ybc'
_symmetry_space_group_name_H-M 'P 1 21/c 1'
_atom_sites_solution_hydrogens geom
_atom_sites_solution_primary direct
_atom_sites_solution_secondary difmap
_audit_creation_method SHELXL-97
_cell_angle_alpha 90.00
_cell_angle_beta 106.345(2)
_cell_angle_gamma 90.00
_cell_formula_units_Z 4
_cell_length_a 8.6141(10)
_cell_length_b 20.396(2)
_cell_length_c 12.2349(14)
_cell_measurement_reflns_used 2953
_cell_measurement_temperature 123(2)
_cell_measurement_theta_max 25.53
_cell_measurement_theta_min 2.46
_cell_volume 2062.7(4)
_computing_cell_refinement 'Bruker SAINT'
_computing_data_collection 'Bruker APEX2'
_computing_data_reduction 'Bruker SAINT'
_computing_molecular_graphics 'Bruker SHELXTL'
_computing_publication_material 'Bruker SHELXTL'
_computing_structure_refinement 'SHELXL-97 (Sheldrick, 2008)'
_computing_structure_solution 'SHELXS-97 (Sheldrick, 2008)'
_diffrn_ambient_temperature 123(2)
_diffrn_measured_fraction_theta_full 0.998
_diffrn_measured_fraction_theta_max 0.998
_diffrn_measurement_device_type 'Bruker APEX-II CCD'
_diffrn_measurement_method '\f and \w scans'
_diffrn_radiation_monochromator graphite
_diffrn_radiation_source 'normal-focus sealed tube'
_diffrn_radiation_type MoK\a
_diffrn_radiation_wavelength 0.71073
_diffrn_reflns_av_R_equivalents 0.0590
_diffrn_reflns_av_sigmaI/netI 0.0431
_diffrn_reflns_limit_h_max 10
_diffrn_reflns_limit_h_min -10
_diffrn_reflns_limit_k_max 24
_diffrn_reflns_limit_k_min 0
_diffrn_reflns_limit_l_max 14
_diffrn_reflns_limit_l_min 0
_diffrn_reflns_number 21528
_diffrn_reflns_theta_full 25.80
_diffrn_reflns_theta_max 25.80
_diffrn_reflns_theta_min 2.00
_exptl_absorpt_coefficient_mu 0.194
_exptl_absorpt_correction_T_max 0.99
_exptl_absorpt_correction_T_min 0.96
_exptl_absorpt_correction_type multi-scan
_exptl_absorpt_process_details 'SADABS(Sheldrick, 2008)'
_exptl_crystal_colour colorless
_exptl_crystal_density_diffrn 1.373
_exptl_crystal_density_method 'not measured'
_exptl_crystal_description plate
_exptl_crystal_F_000 896
_exptl_crystal_size_max 0.25
_exptl_crystal_size_mid 0.20
_exptl_crystal_size_min 0.08
_refine_diff_density_max 0.256
_refine_diff_density_min -0.353
_refine_diff_density_rms 0.052
_refine_ls_extinction_method none
_refine_ls_goodness_of_fit_ref 1.029
_refine_ls_hydrogen_treatment constr
_refine_ls_matrix_type full
_refine_ls_number_parameters 272
_refine_ls_number_reflns 3963
_refine_ls_number_restraints 0
_refine_ls_restrained_S_all 1.029
_refine_ls_R_factor_all 0.0693
_refine_ls_R_factor_gt 0.0420
_refine_ls_shift/su_max 0.000
_refine_ls_shift/su_mean 0.000
_refine_ls_structure_factor_coef Fsqd
_refine_ls_weighting_details 'calc w=1/[\s^2^(Fo^2^)+(0.0371P)^2^+1.0691P] where P=(Fo^2^+2Fc^2^)/3'
_refine_ls_weighting_scheme calc
_refine_ls_wR_factor_gt 0.0881
_refine_ls_wR_factor_ref 0.1009
_reflns_number_gt 2866
_reflns_number_total 3963
_reflns_threshold_expression >2sigma(I)
_cod_data_source_file ja502252t_si_004.cif
_cod_data_source_block 13158z
_cod_depositor_comments
;
The following automatic conversions were performed:

'_symmetry_cell_setting' value 'Monoclinic' changed to 'monoclinic'
according to
/usr/data/users/saulius/crontab/automatic-downloads/rss-feeds/ACS/lib/dictionaries/cif_core.dic
dictionary named 'cif_core.dic' version 2.4.2 from 2011-04-26.

Automatic conversion script
Id: cif_fix_values 2281 2013-09-26 08:29:07Z andrius 

 Adding full bibliography for 4122150--4122153.cif.
;
_cod_original_sg_symbol_H-M P2(1)/c
_cod_database_code 4122152

loop_
_symmetry_equiv_pos_as_xyz
'x, y, z'
'-x, y+1/2, -z+1/2'
'-x, -y, -z'
'x, -y-1/2, z-1/2'

loop_
_atom_site_label
_atom_site_type_symbol
_atom_site_fract_x
_atom_site_fract_y
_atom_site_fract_z
_atom_site_U_iso_or_equiv
_atom_site_adp_type
_atom_site_occupancy
_atom_site_symmetry_multiplicity
_atom_site_calc_flag
_atom_site_refinement_flags
S1 S 0.20503(7) 0.46376(3) 0.33757(4) 0.02386(15) Uani 1 1 d .
O1 O 0.29600(18) 0.46269(7) 0.45569(12) 0.0281(4) Uani 1 1 d .
O2 O 0.06557(18) 0.42334(7) 0.29747(12) 0.0297(4) Uani 1 1 d .
O3 O 0.7760(2) 0.44014(9) 0.07101(14) 0.0407(4) Uani 1 1 d .
O4 O 0.5688(2) 0.40800(9) -0.06192(13) 0.0423(5) Uani 1 1 d .
O5 O 0.63222(17) 0.66244(7) 0.42593(13) 0.0289(4) Uani 1 1 d .
H5A H 0.6539 0.6253 0.4560 0.043 Uiso 1 1 calc R
N1 N 0.6327(2) 0.42582(9) 0.03538(15) 0.0277(4) Uani 1 1 d .
N2 N 0.1488(2) 0.53999(8) 0.30645(14) 0.0216(4) Uani 1 1 d .
C1 C 0.3382(3) 0.44574(10) 0.25451(17) 0.0228(5) Uani 1 1 d .
C2 C 0.2730(3) 0.42002(10) 0.14579(18) 0.0269(5) Uani 1 1 d .
H2B H 0.1622 0.4078 0.1210 0.032 Uiso 1 1 calc R
C3 C 0.3709(3) 0.41240(10) 0.07408(18) 0.0262(5) Uani 1 1 d .
H3A H 0.3289 0.3950 -0.0004 0.031 Uiso 1 1 calc R
C4 C 0.5313(3) 0.43087(10) 0.11422(17) 0.0230(5) Uani 1 1 d .
C5 C 0.5996(3) 0.45442(10) 0.22314(18) 0.0263(5) Uani 1 1 d .
H5B H 0.7115 0.4649 0.2486 0.032 Uiso 1 1 calc R
C6 C 0.5016(3) 0.46235(10) 0.29417(18) 0.0254(5) Uani 1 1 d .
H6A H 0.5449 0.4789 0.3692 0.030 Uiso 1 1 calc R
C7 C 0.0606(3) 0.55245(10) 0.18458(17) 0.0256(5) Uani 1 1 d .
H7A H -0.0196 0.5172 0.1565 0.031 Uiso 1 1 calc R
H7B H 0.1383 0.5517 0.1384 0.031 Uiso 1 1 calc R
C8 C -0.0245(3) 0.61760(11) 0.17024(17) 0.0251(5) Uani 1 1 d .
C9 C -0.1284(3) 0.63418(12) 0.23430(19) 0.0315(6) Uani 1 1 d .
H9A H -0.1447 0.6044 0.2898 0.038 Uiso 1 1 calc R
C10 C -0.2085(3) 0.69378(13) 0.2180(2) 0.0384(6) Uani 1 1 d .
H10A H -0.2777 0.7051 0.2633 0.046 Uiso 1 1 calc R
C11 C -0.1880(3) 0.73686(13) 0.1357(2) 0.0391(6) Uani 1 1 d .
H11A H -0.2435 0.7777 0.1242 0.047 Uiso 1 1 calc R
C12 C -0.0872(3) 0.72045(12) 0.0706(2) 0.0340(6) Uani 1 1 d .
H12A H -0.0749 0.7496 0.0130 0.041 Uiso 1 1 calc R
C13 C -0.0035(3) 0.66154(11) 0.08867(18) 0.0267(5) Uani 1 1 d .
H13A H 0.0687 0.6511 0.0451 0.032 Uiso 1 1 calc R
C14 C 0.2622(2) 0.59016(10) 0.36106(17) 0.0209(5) Uani 1 1 d .
C15 C 0.2524(3) 0.62191(10) 0.46649(17) 0.0239(5) Uani 1 1 d .
C16 C 0.1439(3) 0.60911(11) 0.52220(19) 0.0302(5) Uani 1 1 d .
H16A H 0.0631 0.5768 0.4941 0.036 Uiso 1 1 calc R
H16B H 0.1471 0.6323 0.5901 0.036 Uiso 1 1 calc R
C17 C 0.3829(3) 0.67437(11) 0.49431(19) 0.0267(5) Uani 1 1 d .
H17A H 0.4652 0.6651 0.5685 0.032 Uiso 1 1 calc R
C18 C 0.4609(3) 0.67222(10) 0.39302(18) 0.0236(5) Uani 1 1 d .
C19 C 0.3732(2) 0.61746(10) 0.31902(17) 0.0230(5) Uani 1 1 d .
H19A H 0.3946 0.6039 0.2504 0.028 Uiso 1 1 calc R
C20 C 0.4244(3) 0.73952(11) 0.3349(2) 0.0313(5) Uani 1 1 d .
H20A H 0.5161 0.7701 0.3638 0.038 Uiso 1 1 calc R
H20B H 0.4023 0.7354 0.2512 0.038 Uiso 1 1 calc R
C21 C 0.2751(3) 0.76307(12) 0.3662(2) 0.0382(6) Uani 1 1 d .
H21A H 0.1763 0.7406 0.3205 0.046 Uiso 1 1 calc R
H21B H 0.2607 0.8110 0.3559 0.046 Uiso 1 1 calc R
C22 C 0.3147(3) 0.74402(11) 0.4921(2) 0.0357(6) Uani 1 1 d .
H22A H 0.2164 0.7444 0.5187 0.043 Uiso 1 1 calc R
H22B H 0.3959 0.7741 0.5401 0.043 Uiso 1 1 calc R

loop_
_atom_site_aniso_label
_atom_site_aniso_U_11
_atom_site_aniso_U_22
_atom_site_aniso_U_33
_atom_site_aniso_U_23
_atom_site_aniso_U_13
_atom_site_aniso_U_12
S1 0.0298(3) 0.0214(3) 0.0203(3) 0.0008(2) 0.0069(2) -0.0021(2)
O1 0.0380(9) 0.0266(8) 0.0190(8) 0.0025(7) 0.0067(7) 0.0012(7)
O2 0.0337(9) 0.0270(9) 0.0291(9) -0.0004(7) 0.0098(7) -0.0090(7)
O3 0.0321(10) 0.0541(12) 0.0378(10) -0.0073(8) 0.0128(8) -0.0101(8)
O4 0.0429(10) 0.0606(12) 0.0239(9) -0.0103(8) 0.0101(8) -0.0055(9)
O5 0.0256(8) 0.0289(9) 0.0306(9) 0.0028(7) 0.0052(7) -0.0025(7)
N1 0.0341(12) 0.0236(10) 0.0256(11) 0.0010(8) 0.0088(9) 0.0005(9)
N2 0.0244(10) 0.0205(9) 0.0181(9) 0.0006(7) 0.0033(7) -0.0014(8)
C1 0.0286(12) 0.0184(11) 0.0204(11) 0.0005(9) 0.0052(9) 0.0006(9)
C2 0.0294(13) 0.0242(12) 0.0248(12) -0.0028(9) 0.0040(10) -0.0011(10)
C3 0.0307(13) 0.0239(12) 0.0200(11) -0.0031(9) 0.0007(10) 0.0002(10)
C4 0.0301(12) 0.0174(11) 0.0218(11) 0.0009(9) 0.0079(9) 0.0029(9)
C5 0.0265(12) 0.0243(12) 0.0253(12) 0.0007(10) 0.0028(10) -0.0004(10)
C6 0.0321(13) 0.0222(12) 0.0187(11) -0.0012(9) 0.0021(9) -0.0005(10)
C7 0.0269(12) 0.0268(12) 0.0202(11) -0.0006(9) 0.0020(9) -0.0029(10)
C8 0.0228(12) 0.0293(12) 0.0207(11) 0.0004(9) 0.0017(9) -0.0026(10)
C9 0.0295(13) 0.0365(14) 0.0287(13) 0.0089(11) 0.0086(10) 0.0023(11)
C10 0.0327(14) 0.0507(16) 0.0341(14) 0.0040(12) 0.0130(11) 0.0122(12)
C11 0.0373(15) 0.0366(15) 0.0408(15) 0.0069(12) 0.0067(12) 0.0132(12)
C12 0.0360(14) 0.0319(14) 0.0334(13) 0.0096(11) 0.0085(11) 0.0009(11)
C13 0.0247(12) 0.0305(13) 0.0244(12) 0.0015(10) 0.0064(10) -0.0027(10)
C14 0.0246(11) 0.0185(11) 0.0182(11) -0.0007(9) 0.0038(9) 0.0013(9)
C15 0.0279(12) 0.0238(12) 0.0198(11) 0.0011(9) 0.0063(9) 0.0034(9)
C16 0.0348(13) 0.0342(14) 0.0235(12) -0.0014(10) 0.0113(10) 0.0011(11)
C17 0.0321(13) 0.0258(12) 0.0232(12) -0.0035(9) 0.0092(10) -0.0017(10)
C18 0.0244(12) 0.0227(12) 0.0230(11) -0.0008(9) 0.0054(9) -0.0002(9)
C19 0.0269(12) 0.0228(11) 0.0198(11) -0.0022(9) 0.0075(9) 0.0015(9)
C20 0.0408(14) 0.0238(12) 0.0281(13) 0.0017(10) 0.0076(11) -0.0020(11)
C21 0.0398(15) 0.0210(13) 0.0497(16) -0.0033(11) 0.0058(12) 0.0018(11)
C22 0.0400(15) 0.0295(13) 0.0403(15) -0.0117(11) 0.0158(12) -0.0025(11)

loop_
_atom_type_symbol
_atom_type_description
_atom_type_scat_dispersion_real
_atom_type_scat_dispersion_imag
_atom_type_scat_source
C C 0.0033 0.0016 'International Tables Vol C Tables 4.2.6.8 and 6.1.1.4'
H H 0.0000 0.0000 'International Tables Vol C Tables 4.2.6.8 and 6.1.1.4'
N N 0.0061 0.0033 'International Tables Vol C Tables 4.2.6.8 and 6.1.1.4'
O O 0.0106 0.0060 'International Tables Vol C Tables 4.2.6.8 and 6.1.1.4'
S S 0.1246 0.1234 'International Tables Vol C Tables 4.2.6.8 and 6.1.1.4'

loop_
_geom_angle_atom_site_label_1
_geom_angle_atom_site_label_2
_geom_angle_atom_site_label_3
_geom_angle
O2 S1 O1 120.37(9)
O2 S1 N2 107.62(9)
O1 S1 N2 106.83(9)
O2 S1 C1 107.56(10)
O1 S1 C1 108.41(10)
N2 S1 C1 105.06(9)
C18 O5 H5A 109.5
O4 N1 O3 123.59(19)
O4 N1 C4 118.13(18)
O3 N1 C4 118.28(18)
C14 N2 C7 115.46(16)
C14 N2 S1 116.58(13)
C7 N2 S1 115.29(13)
C2 C1 C6 121.3(2)
C2 C1 S1 118.28(17)
C6 C1 S1 120.18(16)
C3 C2 C1 119.6(2)
C3 C2 H2B 120.2
C1 C2 H2B 120.2
C4 C3 C2 118.0(2)
C4 C3 H3A 121.0
C2 C3 H3A 121.0
C5 C4 C3 123.3(2)
C5 C4 N1 119.00(19)
C3 C4 N1 117.73(19)
C6 C5 C4 118.5(2)
C6 C5 H5B 120.7
C4 C5 H5B 120.7
C5 C6 C1 119.2(2)
C5 C6 H6A 120.4
C1 C6 H6A 120.4
N2 C7 C8 111.18(17)
N2 C7 H7A 109.4
C8 C7 H7A 109.4
N2 C7 H7B 109.4
C8 C7 H7B 109.4
H7A C7 H7B 108.0
C9 C8 C13 118.9(2)
C9 C8 C7 121.4(2)
C13 C8 C7 119.7(2)
C10 C9 C8 120.5(2)
C10 C9 H9A 119.8
C8 C9 H9A 119.8
C9 C10 C11 120.1(2)
C9 C10 H10A 119.9
C11 C10 H10A 119.9
C12 C11 C10 119.8(2)
C12 C11 H11A 120.1
C10 C11 H11A 120.1
C11 C12 C13 120.3(2)
C11 C12 H12A 119.9
C13 C12 H12A 119.9
C12 C13 C8 120.4(2)
C12 C13 H13A 119.8
C8 C13 H13A 119.8
C19 C14 N2 125.82(19)
C19 C14 C15 112.39(19)
N2 C14 C15 121.45(18)
C16 C15 C14 126.0(2)
C16 C15 C17 127.3(2)
C14 C15 C17 106.62(18)
C15 C16 H16A 120.0
C15 C16 H16B 120.0
H16A C16 H16B 120.0
C15 C17 C22 113.10(19)
C15 C17 C18 104.94(17)
C22 C17 C18 105.00(18)
C15 C17 H17A 111.2
C22 C17 H17A 111.2
C18 C17 H17A 111.2
O5 C18 C19 111.72(17)
O5 C18 C20 108.38(17)
C19 C18 C20 112.49(17)
O5 C18 C17 114.77(17)
C19 C18 C17 104.06(17)
C20 C18 C17 105.29(17)
C14 C19 C18 111.91(18)
C14 C19 H19A 124.0
C18 C19 H19A 124.0
C21 C20 C18 104.04(18)
C21 C20 H20A 110.9
C18 C20 H20A 110.9
C21 C20 H20B 110.9
C18 C20 H20B 110.9
H20A C20 H20B 109.0
C20 C21 C22 102.05(19)
C20 C21 H21A 111.4
C22 C21 H21A 111.4
C20 C21 H21B 111.4
C22 C21 H21B 111.4
H21A C21 H21B 109.2
C21 C22 C17 103.23(18)
C21 C22 H22A 111.1
C17 C22 H22A 111.1
C21 C22 H22B 111.1
C17 C22 H22B 111.1
H22A C22 H22B 109.1

loop_
_geom_bond_atom_site_label_1
_geom_bond_atom_site_label_2
_geom_bond_distance
S1 O2 1.4253(15)
S1 O1 1.4372(15)
S1 N2 1.6412(18)
S1 C1 1.772(2)
O3 N1 1.223(2)
O4 N1 1.218(2)
O5 C18 1.430(2)
O5 H5A 0.8400
N1 C4 1.476(3)
N2 C14 1.442(3)
N2 C7 1.492(3)
C1 C2 1.393(3)
C1 C6 1.395(3)
C2 C3 1.386(3)
C2 H2B 0.9500
C3 C4 1.383(3)
C3 H3A 0.9500
C4 C5 1.382(3)
C5 C6 1.381(3)
C5 H5B 0.9500
C6 H6A 0.9500
C7 C8 1.504(3)
C7 H7A 0.9900
C7 H7B 0.9900
C8 C9 1.388(3)
C8 C13 1.391(3)
C9 C10 1.384(3)
C9 H9A 0.9500
C10 C11 1.385(3)
C10 H10A 0.9500
C11 C12 1.375(3)
C11 H11A 0.9500
C12 C13 1.387(3)
C12 H12A 0.9500
C13 H13A 0.9500
C14 C19 1.329(3)
C14 C15 1.467(3)
C15 C16 1.329(3)
C15 C17 1.519(3)
C16 H16A 0.9500
C16 H16B 0.9500
C17 C22 1.535(3)
C17 C18 1.568(3)
C17 H17A 1.0000
C18 C19 1.501(3)
C18 C20 1.537(3)
C19 H19A 0.9500
C20 C21 1.520(3)
C20 H20A 0.9900
C20 H20B 0.9900
C21 C22 1.530(3)
C21 H21A 0.9900
C21 H21B 0.9900
C22 H22A 0.9900
C22 H22B 0.9900

loop_
_geom_hbond_atom_site_label_D
_geom_hbond_atom_site_label_H
_geom_hbond_atom_site_label_A
_geom_hbond_distance_DH
_geom_hbond_distance_HA
_geom_hbond_distance_DA
_geom_hbond_angle_DHA
_geom_hbond_site_symmetry_A
O5 H5A O1 0.84 2.08 2.914(2) 174.6 3_666

loop_
_geom_torsion_atom_site_label_1
_geom_torsion_atom_site_label_2
_geom_torsion_atom_site_label_3
_geom_torsion_atom_site_label_4
_geom_torsion
O2 S1 N2 C14 166.72(14)
O1 S1 N2 C14 36.16(17)
C1 S1 N2 C14 -78.86(16)
O2 S1 N2 C7 -53.10(17)
O1 S1 N2 C7 176.33(14)
C1 S1 N2 C7 61.31(16)
O2 S1 C1 C2 24.54(19)
O1 S1 C1 C2 156.16(16)
N2 S1 C1 C2 -89.92(18)
O2 S1 C1 C6 -160.82(17)
O1 S1 C1 C6 -29.2(2)
N2 S1 C1 C6 84.72(18)
C6 C1 C2 C3 -1.9(3)
S1 C1 C2 C3 172.72(16)
C1 C2 C3 C4 0.1(3)
C2 C3 C4 C5 2.2(3)
C2 C3 C4 N1 -176.91(18)
O4 N1 C4 C5 -176.5(2)
O3 N1 C4 C5 3.0(3)
O4 N1 C4 C3 2.6(3)
O3 N1 C4 C3 -177.83(19)
C3 C4 C5 C6 -2.6(3)
N1 C4 C5 C6 176.50(18)
C4 C5 C6 C1 0.7(3)
C2 C1 C6 C5 1.4(3)
S1 C1 C6 C5 -173.03(16)
C14 N2 C7 C8 -54.9(2)
S1 N2 C7 C8 164.46(14)
N2 C7 C8 C9 -52.7(3)
N2 C7 C8 C13 129.5(2)
C13 C8 C9 C10 -0.6(3)
C7 C8 C9 C10 -178.5(2)
C8 C9 C10 C11 1.3(4)
C9 C10 C11 C12 -0.4(4)
C10 C11 C12 C13 -1.3(4)
C11 C12 C13 C8 2.0(3)
C9 C8 C13 C12 -1.0(3)
C7 C8 C13 C12 176.8(2)
C7 N2 C14 C19 -48.0(3)
S1 N2 C14 C19 92.1(2)
C7 N2 C14 C15 124.9(2)
S1 N2 C14 C15 -95.0(2)
C19 C14 C15 C16 173.8(2)
N2 C14 C15 C16 0.1(3)
C19 C14 C15 C17 -2.8(2)
N2 C14 C15 C17 -176.52(18)
C16 C15 C17 C22 -59.8(3)
C14 C15 C17 C22 116.8(2)
C16 C15 C17 C18 -173.7(2)
C14 C15 C17 C18 2.9(2)
C15 C17 C18 O5 -124.48(19)
C22 C17 C18 O5 116.1(2)
C15 C17 C18 C19 -2.1(2)
C22 C17 C18 C19 -121.54(18)
C15 C17 C18 C20 116.43(19)
C22 C17 C18 C20 -3.0(2)
N2 C14 C19 C18 174.84(18)
C15 C14 C19 C18 1.5(3)
O5 C18 C19 C14 124.85(19)
C20 C18 C19 C14 -113.0(2)
C17 C18 C19 C14 0.5(2)
O5 C18 C20 C21 -147.44(18)
C19 C18 C20 C21 88.5(2)
C17 C18 C20 C21 -24.2(2)
C18 C20 C21 C22 42.3(2)
C20 C21 C22 C17 -44.2(2)
C15 C17 C22 C21 -85.0(2)
C18 C17 C22 C21 28.9(2)
